data_4301105
loop_
_publ_author_name
'Ramaswamy Murugavel'
'Subramaniam Kuppuswamy'
'Amarendra Nath Maity'
'Mayank Pratap Singh'

_publ_contact_author_address
;
Department of Chemistry
Indian Institute of Technology Bombay
Powai
Mumbai
Maharastra
400076
INDIA
;
_publ_contact_author_email RMV@CHEM.IITB.AC.IN
_publ_contact_author_name 'Ramaswamy Murugavel'
_publ_section_title
;
Di-, Tri-, Tetra-, and Hexanuclear Copper(II) Mono-organophosphates:
Structure and Nuclearity Dependence on the Choice of Phosphorus
Substituents and Auxiliary N-Donor Ligands
;
_journal_name_full 'Inorganic Chemistry'
_journal_page_first 183
_journal_page_last 192
_journal_paper_doi 10.1021/ic801532y
_journal_volume 48
_journal_year 2009
_chemical_formula_sum 'C22 H35 N4 O4 P'
_chemical_formula_weight 450.51
_chemical_name_systematic
;
 ?
;
_space_group_IT_number 2
_symmetry_cell_setting triclinic
_symmetry_space_group_name_Hall '-P 1'
_symmetry_space_group_name_H-M 'P -1'
_atom_sites_solution_hydrogens geom
_atom_sites_solution_primary direct
_atom_sites_solution_secondary difmap
_audit_creation_method SHELXL-97
_cell_angle_alpha 68.357(7)
_cell_angle_beta 84.115(10)
_cell_angle_gamma 75.241(10)
_cell_formula_units_Z 2
_cell_length_a 9.5984(19)
_cell_length_b 11.7585(11)
_cell_length_c 12.3069(10)
_cell_measurement_reflns_used 25
_cell_measurement_temperature 293(2)
_cell_measurement_theta_max 14.21
_cell_measurement_theta_min 9.67
_cell_volume 1248.4(3)
_computing_cell_refinement 'CAD4 Express (Enraf Nonius, 1994)'
_computing_data_collection 'CAD4 Express (Enraf Nonius, 1994)'
_computing_data_reduction 'XCAD4 (Harms & Wocadlo, 1995)'
_computing_molecular_graphics 'Ortep-3 for Windows (Farrugia, 1997)'
_computing_publication_material 'WinGX publication routines (Farrugia, 1999)'
_computing_structure_refinement 'SHELXL-97 (Sheldrick, 1997)'
_computing_structure_solution 'SHELXS-86 (Sheldrick, 1986)'
_diffrn_ambient_temperature 293(2)
_diffrn_measured_fraction_theta_full 0.997
_diffrn_measured_fraction_theta_max 0.997
_diffrn_measurement_device_type 'Enraf Nonius TurboCAD4'
_diffrn_measurement_method 'non-profiled omega scans'
_diffrn_radiation_monochromator graphite
_diffrn_radiation_source 'fine-focus sealed tube'
_diffrn_radiation_type MoK\a
_diffrn_radiation_wavelength 0.71073
_diffrn_reflns_av_R_equivalents 0.0266
_diffrn_reflns_av_sigmaI/netI 0.0723
_diffrn_reflns_limit_h_max 11
_diffrn_reflns_limit_h_min 0
_diffrn_reflns_limit_k_max 13
_diffrn_reflns_limit_k_min -13
_diffrn_reflns_limit_l_max 14
_diffrn_reflns_limit_l_min -14
_diffrn_reflns_number 4674
_diffrn_reflns_theta_full 24.97
_diffrn_reflns_theta_max 24.97
_diffrn_reflns_theta_min 1.78
_diffrn_standards_decay_% 1
_diffrn_standards_interval_count 60
_diffrn_standards_number 3
_exptl_absorpt_coefficient_mu 0.143
_exptl_absorpt_correction_T_max 0.9651
_exptl_absorpt_correction_T_min 0.9583
_exptl_absorpt_correction_type psi-scan
_exptl_absorpt_process_details psi-scan
_exptl_crystal_colour colourless
_exptl_crystal_density_diffrn 1.198
_exptl_crystal_density_method 'not measured'
_exptl_crystal_description blocks
_exptl_crystal_F_000 484
_exptl_crystal_size_max 0.30
_exptl_crystal_size_mid 0.25
_exptl_crystal_size_min 0.25
_refine_diff_density_max 0.196
_refine_diff_density_min -0.302
_refine_diff_density_rms 0.048
_refine_ls_extinction_method none
_refine_ls_goodness_of_fit_ref 1.013
_refine_ls_hydrogen_treatment mixed
_refine_ls_matrix_type full
_refine_ls_number_parameters 420
_refine_ls_number_reflns 4387
_refine_ls_number_restraints 0
_refine_ls_restrained_S_all 1.013
_refine_ls_R_factor_all 0.1249
_refine_ls_R_factor_gt 0.0499
_refine_ls_shift/su_max 0.000
_refine_ls_shift/su_mean 0.000
_refine_ls_structure_factor_coef Fsqd
_refine_ls_weighting_details 'calc w=1/[\s^2^(Fo^2^)+(0.0742P)^2^+0.0000P] where P=(Fo^2^+2Fc^2^)/3'
_refine_ls_weighting_scheme calc
_refine_ls_wR_factor_gt 0.1164
_refine_ls_wR_factor_ref 0.1397
_reflns_number_gt 2593
_reflns_number_total 4387
_reflns_threshold_expression >2sigma(I)
_cod_data_source_file ic801532y_si_001_3.cif
_cod_data_source_block rm166a
_cod_depositor_comments
;
The following automatic conversions were performed:
'_symmetry_cell_setting' value 'Triclinic' changed to 'triclinic'
according to '/home/saulius/struct/CIF-dictionaries/cif_core.dic'
dictionary named 'cif_core.dic' version 2.4.1 from 2010-06-29.

Automatic conversion script
Id: cif_fix_enum 1527 2010-12-29 10:47:43Z saulius 
;
_cod_database_code 4301105

loop_
_symmetry_equiv_pos_as_xyz
'x, y, z'
'-x, -y, -z'

loop_
_atom_site_label
_atom_site_type_symbol
_atom_site_fract_x
_atom_site_fract_y
_atom_site_fract_z
_atom_site_U_iso_or_equiv
_atom_site_adp_type
_atom_site_occupancy
_atom_site_symmetry_multiplicity
_atom_site_calc_flag
_atom_site_refinement_flags
_atom_site_disorder_assembly
_atom_site_disorder_group
P1 P 0.34004(8) 0.05639(7) 0.36993(6) 0.0446(2) Uani 1 1 d . . .
O1 O 0.4074(3) 0.14973(19) 0.3970(2) 0.0646(7) Uani 1 1 d . . .
O2 O 0.4085(2) -0.07626(16) 0.44197(16) 0.0544(6) Uani 1 1 d . . .
O3 O 0.1801(2) 0.0971(2) 0.37209(17) 0.0616(6) Uani 1 1 d . . .
O4 O 0.39131(18) 0.07583(16) 0.23703(15) 0.0438(5) Uani 1 1 d . . .
N1 N 0.8464(3) 0.2888(2) 0.4540(2) 0.0652(7) Uani 1 1 d . . .
N2 N 0.7029(3) 0.2927(3) 0.4595(2) 0.0617(7) Uani 1 1 d . . .
N3 N -0.0303(3) 0.0180(2) 0.3366(2) 0.0513(6) Uani 1 1 d . . .
N4 N -0.0483(3) -0.0997(3) 0.3853(2) 0.0545(7) Uani 1 1 d . . .
C1 C 0.2985(3) 0.1187(3) 0.1421(2) 0.0440(7) Uani 1 1 d . . .
C2 C 0.2572(3) 0.0298(3) 0.1120(2) 0.0484(7) Uani 1 1 d . . .
C3 C 0.1725(4) 0.0761(5) 0.0118(3) 0.0693(10) Uani 1 1 d . . .
C4 C 0.1361(4) 0.2019(5) -0.0524(3) 0.0786(12) Uani 1 1 d . . .
C5 C 0.1787(3) 0.2858(4) -0.0200(3) 0.0674(10) Uani 1 1 d . . .
C6 C 0.2607(3) 0.2480(3) 0.0797(2) 0.0503(8) Uani 1 1 d . . .
C7 C 0.3053(3) -0.1084(3) 0.1815(3) 0.0595(9) Uani 1 1 d . . .
C8 C 0.4605(5) -0.1582(5) 0.1501(6) 0.0973(15) Uani 1 1 d . . .
C9 C 0.2069(6) -0.1868(5) 0.1723(6) 0.0898(14) Uani 1 1 d . . .
C10 C 0.3126(3) 0.3398(3) 0.1159(3) 0.0602(9) Uani 1 1 d . . .
C11 C 0.4712(4) 0.3335(5) 0.0873(6) 0.0891(14) Uani 1 1 d . . .
C12 C 0.2264(6) 0.4757(4) 0.0649(5) 0.0903(13) Uani 1 1 d . . .
C13 C 1.0016(5) 0.4322(5) 0.3503(6) 0.0937(15) Uani 1 1 d . . .
C14 C 0.8584(4) 0.4014(3) 0.3810(3) 0.0627(9) Uani 1 1 d . . .
C15 C 0.7236(4) 0.4752(3) 0.3395(3) 0.0666(10) Uani 1 1 d . . .
C16 C 0.6263(4) 0.4038(3) 0.3900(3) 0.0599(9) Uani 1 1 d . . .
C17 C 0.4664(5) 0.4306(5) 0.3811(6) 0.0860(14) Uani 1 1 d . . .
C18 C -0.2168(7) -0.2247(5) 0.3787(6) 0.0873(14) Uani 1 1 d . . .
C19 C -0.1671(3) -0.1069(3) 0.3423(3) 0.0569(8) Uani 1 1 d . . .
C20 C -0.2236(4) 0.0103(3) 0.2636(3) 0.0585(8) Uani 1 1 d . . .
C21 C -0.1352(3) 0.0872(3) 0.2604(3) 0.0506(7) Uani 1 1 d . . .
C22 C -0.1405(5) 0.2217(4) 0.1910(4) 0.0717(11) Uani 1 1 d . . .
H15 H 0.702(3) 0.549(3) 0.297(3) 0.062(10) Uiso 1 1 d . . .
H7 H 0.300(3) -0.115(3) 0.262(3) 0.054(9) Uiso 1 1 d . . .
H3 H 0.144(3) 0.019(3) -0.010(3) 0.072(10) Uiso 1 1 d . . .
H5 H 0.155(3) 0.374(3) -0.063(3) 0.077(11) Uiso 1 1 d . . .
H10 H 0.297(3) 0.315(3) 0.198(3) 0.056(9) Uiso 1 1 d . . .
H17A H 0.422(6) 0.512(6) 0.321(5) 0.18(2) Uiso 1 1 d . . .
H4 H 0.084(4) 0.230(3) -0.117(3) 0.077(11) Uiso 1 1 d . . .
H12B H 0.240(4) 0.512(4) -0.025(4) 0.108(14) Uiso 1 1 d . . .
H20 H -0.308(4) 0.032(3) 0.218(3) 0.078(10) Uiso 1 1 d . . .
H11B H 0.505(4) 0.391(4) 0.111(3) 0.100(14) Uiso 1 1 d . . .
H8B H 0.456(4) -0.163(4) 0.073(4) 0.102(16) Uiso 1 1 d . . .
H9A H 0.239(4) -0.275(4) 0.230(3) 0.096(14) Uiso 1 1 d . . .
H12A H 0.123(4) 0.480(3) 0.082(3) 0.089(13) Uiso 1 1 d . . .
H8A H 0.490(4) -0.252(4) 0.201(3) 0.109(14) Uiso 1 1 d . . .
H13A H 1.004(5) 0.498(4) 0.283(4) 0.118(16) Uiso 1 1 d . . .
H11A H 0.488(4) 0.368(4) -0.001(4) 0.100(15) Uiso 1 1 d . . .
H12C H 0.258(5) 0.527(4) 0.104(4) 0.118(17) Uiso 1 1 d . . .
H18B H -0.152(5) -0.280(4) 0.373(4) 0.11(2) Uiso 1 1 d . . .
H4A H 0.009(3) -0.162(3) 0.442(3) 0.072(10) Uiso 1 1 d . . .
H2A H 0.668(4) 0.215(4) 0.502(3) 0.102(13) Uiso 1 1 d . . .
H22A H -0.212(6) 0.273(5) 0.218(4) 0.14(2) Uiso 1 1 d . . .
H22C H -0.154(5) 0.236(4) 0.117(4) 0.119(18) Uiso 1 1 d . . .
H22B H -0.056(5) 0.248(4) 0.190(4) 0.118(16) Uiso 1 1 d . . .
H3A H 0.053(4) 0.041(3) 0.357(3) 0.095(12) Uiso 1 1 d . . .
H18A H -0.227(5) -0.257(4) 0.454(4) 0.111(19) Uiso 1 1 d . . .
H8C H 0.526(5) -0.107(4) 0.158(4) 0.122(16) Uiso 1 1 d . . .
H18C H -0.307(7) -0.212(6) 0.348(6) 0.20(3) Uiso 1 1 d . . .
H9C H 0.217(5) -0.186(4) 0.094(4) 0.123(18) Uiso 1 1 d . . .
H11C H 0.536(5) 0.250(5) 0.115(4) 0.133(17) Uiso 1 1 d . . .
H1A H 0.468(4) 0.112(3) 0.445(3) 0.087(13) Uiso 1 1 d . . .
H9B H 0.111(5) -0.151(4) 0.182(4) 0.115(17) Uiso 1 1 d . . .
H13B H 1.028(6) 0.460(5) 0.405(5) 0.15(3) Uiso 1 1 d . . .
H13C H 1.075(5) 0.356(5) 0.358(4) 0.14(2) Uiso 1 1 d . . .
H17C H 0.415(7) 0.448(6) 0.442(6) 0.18(3) Uiso 1 1 d . . .
H17B H 0.438(5) 0.373(5) 0.356(4) 0.15(2) Uiso 1 1 d . . .

loop_
_atom_site_aniso_label
_atom_site_aniso_U_11
_atom_site_aniso_U_22
_atom_site_aniso_U_33
_atom_site_aniso_U_23
_atom_site_aniso_U_13
_atom_site_aniso_U_12
P1 0.0464(5) 0.0447(4) 0.0439(5) -0.0101(3) -0.0179(3) -0.0146(3)
O1 0.0828(16) 0.0397(12) 0.0725(15) -0.0099(11) -0.0476(13) -0.0133(11)
O2 0.0691(14) 0.0411(11) 0.0515(12) -0.0013(9) -0.0293(10) -0.0221(10)
O3 0.0431(12) 0.0881(16) 0.0569(13) -0.0292(12) -0.0067(10) -0.0137(11)
O4 0.0335(10) 0.0511(11) 0.0437(11) -0.0092(9) -0.0139(8) -0.0107(8)
N1 0.0695(19) 0.0532(17) 0.0628(18) -0.0045(14) -0.0089(14) -0.0180(14)
N2 0.072(2) 0.0487(17) 0.0603(17) -0.0084(14) -0.0081(14) -0.0210(15)
N3 0.0452(15) 0.0526(16) 0.0526(15) -0.0129(13) -0.0077(12) -0.0117(12)
N4 0.0504(16) 0.0543(17) 0.0511(16) -0.0094(14) -0.0068(13) -0.0105(13)
C1 0.0312(15) 0.0588(19) 0.0372(16) -0.0103(14) -0.0059(12) -0.0103(13)
C2 0.0367(16) 0.069(2) 0.0464(17) -0.0255(16) 0.0000(13) -0.0176(14)
C3 0.058(2) 0.113(3) 0.052(2) -0.036(2) -0.0077(17) -0.033(2)
C4 0.060(2) 0.115(4) 0.047(2) -0.007(2) -0.0210(18) -0.022(2)
C5 0.048(2) 0.079(3) 0.052(2) 0.0041(19) -0.0116(16) -0.0115(18)
C6 0.0355(16) 0.061(2) 0.0426(17) -0.0057(15) -0.0061(13) -0.0077(14)
C7 0.060(2) 0.070(2) 0.062(2) -0.0343(19) -0.0026(17) -0.0226(17)
C8 0.069(3) 0.079(3) 0.144(5) -0.046(3) -0.006(3) -0.007(2)
C9 0.086(4) 0.094(4) 0.115(4) -0.053(3) 0.003(3) -0.045(3)
C10 0.058(2) 0.050(2) 0.060(2) -0.0032(17) -0.0081(17) -0.0100(16)
C11 0.062(3) 0.066(3) 0.136(5) -0.025(3) -0.001(3) -0.026(2)
C12 0.091(4) 0.061(3) 0.093(4) -0.009(2) -0.011(3) 0.003(2)
C13 0.078(3) 0.077(3) 0.101(4) 0.000(3) 0.011(3) -0.029(3)
C14 0.072(2) 0.053(2) 0.056(2) -0.0079(17) 0.0030(17) -0.0214(18)
C15 0.084(3) 0.0379(19) 0.065(2) -0.0034(17) -0.001(2) -0.0142(19)
C16 0.074(2) 0.0382(18) 0.065(2) -0.0146(16) -0.0074(17) -0.0108(16)
C17 0.070(3) 0.064(3) 0.123(4) -0.029(3) -0.018(3) -0.015(2)
C18 0.091(4) 0.072(3) 0.103(4) -0.026(3) 0.003(3) -0.035(3)
C19 0.0523(19) 0.061(2) 0.061(2) -0.0256(17) 0.0023(16) -0.0140(16)
C20 0.0457(19) 0.065(2) 0.065(2) -0.0222(18) -0.0111(16) -0.0102(16)
C21 0.0418(17) 0.0520(18) 0.0548(18) -0.0173(15) -0.0040(14) -0.0069(14)
C22 0.066(3) 0.061(2) 0.080(3) -0.013(2) -0.019(2) -0.012(2)

loop_
_atom_type_symbol
_atom_type_description
_atom_type_scat_dispersion_real
_atom_type_scat_dispersion_imag
_atom_type_scat_source
C C 0.0033 0.0016 'International Tables Vol C Tables 4.2.6.8 and 6.1.1.4'
H H 0.0000 0.0000 'International Tables Vol C Tables 4.2.6.8 and 6.1.1.4'
N N 0.0061 0.0033 'International Tables Vol C Tables 4.2.6.8 and 6.1.1.4'
O O 0.0106 0.0060 'International Tables Vol C Tables 4.2.6.8 and 6.1.1.4'
P P 0.1023 0.0942 'International Tables Vol C Tables 4.2.6.8 and 6.1.1.4'

loop_
_geom_angle_atom_site_label_1
_geom_angle_atom_site_label_2
_geom_angle_atom_site_label_3
_geom_angle
_geom_angle_site_symmetry_1
_geom_angle_site_symmetry_3
_geom_angle_publ_flag
O3 P1 O2 117.90(12) . . ?
O3 P1 O1 110.01(13) . . ?
O2 P1 O1 110.62(11) . . ?
O3 P1 O4 108.18(10) . . ?
O2 P1 O4 106.71(11) . . ?
O1 P1 O4 102.16(12) . . ?
P1 O1 H1A 110(3) . . ?
C1 O4 P1 124.84(16) . . ?
C14 N1 N2 105.3(3) . . ?
C16 N2 N1 111.9(3) . . ?
C16 N2 H2A 127(2) . . ?
N1 N2 H2A 120(2) . . ?
C21 N3 N4 109.0(3) . . ?
C21 N3 H3A 130(2) . . ?
N4 N3 H3A 121(2) . . ?
C19 N4 N3 109.3(3) . . ?
C19 N4 H4A 126(2) . . ?
N3 N4 H4A 124(2) . . ?
C2 C1 C6 124.2(2) . . ?
C2 C1 O4 118.0(2) . . ?
C6 C1 O4 117.8(2) . . ?
C1 C2 C3 116.1(3) . . ?
C1 C2 C7 121.3(3) . . ?
C3 C2 C7 122.6(3) . . ?
C4 C3 C2 121.0(4) . . ?
C4 C3 H3 121(2) . . ?
C2 C3 H3 118(2) . . ?
C5 C4 C3 121.0(3) . . ?
C5 C4 H4 119(2) . . ?
C3 C4 H4 120(2) . . ?
C4 C5 C6 121.7(4) . . ?
C4 C5 H5 123(2) . . ?
C6 C5 H5 116(2) . . ?
C5 C6 C1 116.0(3) . . ?
C5 C6 C10 122.6(3) . . ?
C1 C6 C10 121.4(2) . . ?
C2 C7 C9 114.3(3) . . ?
C2 C7 C8 109.9(3) . . ?
C9 C7 C8 111.8(4) . . ?
C2 C7 H7 105.5(16) . . ?
C9 C7 H7 105.4(17) . . ?
C8 C7 H7 109.6(17) . . ?
C7 C8 H8B 105(2) . . ?
C7 C8 H8A 107(2) . . ?
H8B C8 H8A 101(3) . . ?
C7 C8 H8C 112(2) . . ?
H8B C8 H8C 117(4) . . ?
H8A C8 H8C 114(3) . . ?
C7 C9 H9A 109(2) . . ?
C7 C9 H9C 106(3) . . ?
H9A C9 H9C 111(4) . . ?
C7 C9 H9B 112(3) . . ?
H9A C9 H9B 112(4) . . ?
H9C C9 H9B 106(4) . . ?
C6 C10 C11 111.2(3) . . ?
C6 C10 C12 114.4(3) . . ?
C11 C10 C12 109.7(4) . . ?
C6 C10 H10 105.4(18) . . ?
C11 C10 H10 110.4(17) . . ?
C12 C10 H10 105.5(18) . . ?
C10 C11 H11B 111(2) . . ?
C10 C11 H11A 111(2) . . ?
H11B C11 H11A 101(3) . . ?
C10 C11 H11C 116(3) . . ?
H11B C11 H11C 110(4) . . ?
H11A C11 H11C 105(4) . . ?
C10 C12 H12B 111(2) . . ?
C10 C12 H12A 110(2) . . ?
H12B C12 H12A 108(3) . . ?
C10 C12 H12C 109(2) . . ?
H12B C12 H12C 111(3) . . ?
H12A C12 H12C 108(3) . . ?
C14 C13 H13A 115(3) . . ?
C14 C13 H13B 110(4) . . ?
H13A C13 H13B 102(4) . . ?
C14 C13 H13C 110(3) . . ?
H13A C13 H13C 115(4) . . ?
H13B C13 H13C 104(4) . . ?
N1 C14 C15 109.9(3) . . ?
N1 C14 C13 121.0(3) . . ?
C15 C14 C13 129.0(3) . . ?
C16 C15 C14 107.1(3) . . ?
C16 C15 H15 124(2) . . ?
C14 C15 H15 129(2) . . ?
N2 C16 C15 105.8(3) . . ?
N2 C16 C17 121.8(3) . . ?
C15 C16 C17 132.4(3) . . ?
C16 C17 H17A 115(3) . . ?
C16 C17 H17C 115(4) . . ?
H17A C17 H17C 95(5) . . ?
C16 C17 H17B 112(3) . . ?
H17A C17 H17B 102(4) . . ?
H17C C17 H17B 116(5) . . ?
C19 C18 H18B 110(4) . . ?
C19 C18 H18A 112(3) . . ?
H18B C18 H18A 96(5) . . ?
C19 C18 H18C 112(4) . . ?
H18B C18 H18C 120(5) . . ?
H18A C18 H18C 105(5) . . ?
N4 C19 C20 106.8(3) . . ?
N4 C19 C18 122.6(4) . . ?
C20 C19 C18 130.6(4) . . ?
C19 C20 C21 107.6(3) . . ?
C19 C20 H20 125(2) . . ?
C21 C20 H20 128(2) . . ?
N3 C21 C20 107.1(3) . . ?
N3 C21 C22 120.8(3) . . ?
C20 C21 C22 132.0(3) . . ?
C21 C22 H22A 111(3) . . ?
C21 C22 H22C 109(3) . . ?
H22A C22 H22C 111(4) . . ?
C21 C22 H22B 116(3) . . ?
H22A C22 H22B 106(4) . . ?
H22C C22 H22B 103(4) . . ?

loop_
_geom_bond_atom_site_label_1
_geom_bond_atom_site_label_2
_geom_bond_distance
_geom_bond_site_symmetry_2
_geom_bond_publ_flag
P1 O3 1.488(2) . ?
P1 O2 1.4927(19) . ?
P1 O1 1.552(2) . ?
P1 O4 1.608(2) . ?
O1 H1A 0.80(4) . ?
O4 C1 1.402(3) . ?
N1 C14 1.324(4) . ?
N1 N2 1.363(4) . ?
N2 C16 1.339(4) . ?
N2 H2A 1.00(4) . ?
N3 C21 1.330(4) . ?
N3 N4 1.339(3) . ?
N3 H3A 0.99(4) . ?
N4 C19 1.339(4) . ?
N4 H4A 0.91(3) . ?
C1 C2 1.383(4) . ?
C1 C6 1.396(4) . ?
C2 C3 1.401(4) . ?
C2 C7 1.503(4) . ?
C3 C4 1.367(5) . ?
C3 H3 0.92(3) . ?
C4 C5 1.352(5) . ?
C4 H4 0.89(3) . ?
C5 C6 1.393(4) . ?
C5 H5 0.95(3) . ?
C6 C10 1.512(4) . ?
C7 C9 1.515(5) . ?
C7 C8 1.522(5) . ?
C7 H7 0.96(3) . ?
C8 H8B 0.98(4) . ?
C8 H8A 1.03(4) . ?
C8 H8C 1.00(5) . ?
C9 H9A 1.01(4) . ?
C9 H9C 0.96(5) . ?
C9 H9B 0.93(5) . ?
C10 C11 1.516(5) . ?
C10 C12 1.525(5) . ?
C10 H10 0.95(3) . ?
C11 H11B 0.96(4) . ?
C11 H11A 1.02(4) . ?
C11 H11C 0.98(5) . ?
C12 H12B 1.04(4) . ?
C12 H12A 0.98(4) . ?
C12 H12C 1.01(5) . ?
C13 C14 1.487(6) . ?
C13 H13A 0.91(5) . ?
C13 H13B 0.92(5) . ?
C13 H13C 0.97(5) . ?
C14 C15 1.387(5) . ?
C15 C16 1.363(5) . ?
C15 H15 0.82(3) . ?
C16 C17 1.493(5) . ?
C17 H17A 0.99(6) . ?
C17 H17C 0.91(6) . ?
C17 H17B 0.95(5) . ?
C18 C19 1.477(5) . ?
C18 H18B 0.80(5) . ?
C18 H18A 0.87(5) . ?
C18 H18C 0.93(6) . ?
C19 C20 1.368(4) . ?
C20 C21 1.377(4) . ?
C20 H20 0.96(3) . ?
C21 C22 1.485(5) . ?
C22 H22A 0.92(5) . ?
C22 H22C 0.88(5) . ?
C22 H22B 0.93(5) . ?

loop_
_geom_torsion_atom_site_label_1
_geom_torsion_atom_site_label_2
_geom_torsion_atom_site_label_3
_geom_torsion_atom_site_label_4
_geom_torsion
_geom_torsion_site_symmetry_1
_geom_torsion_site_symmetry_2
_geom_torsion_site_symmetry_3
_geom_torsion_site_symmetry_4
_geom_torsion_publ_flag
O3 P1 O4 C1 -2.6(2) . . . . ?
O2 P1 O4 C1 125.2(2) . . . . ?
O1 P1 O4 C1 -118.6(2) . . . . ?
C14 N1 N2 C16 1.4(4) . . . . ?
C21 N3 N4 C19 -1.2(3) . . . . ?
P1 O4 C1 C2 -92.5(3) . . . . ?
P1 O4 C1 C6 91.3(3) . . . . ?
C6 C1 C2 C3 0.2(4) . . . . ?
O4 C1 C2 C3 -175.8(3) . . . . ?
C6 C1 C2 C7 178.4(3) . . . . ?
O4 C1 C2 C7 2.4(4) . . . . ?
C1 C2 C3 C4 1.1(5) . . . . ?
C7 C2 C3 C4 -177.0(3) . . . . ?
C2 C3 C4 C5 -1.2(6) . . . . ?
C3 C4 C5 C6 -0.2(6) . . . . ?
C4 C5 C6 C1 1.4(5) . . . . ?
C4 C5 C6 C10 178.4(3) . . . . ?
C2 C1 C6 C5 -1.4(4) . . . . ?
O4 C1 C6 C5 174.6(2) . . . . ?
C2 C1 C6 C10 -178.5(3) . . . . ?
O4 C1 C6 C10 -2.5(4) . . . . ?
C1 C2 C7 C9 155.6(4) . . . . ?
C3 C2 C7 C9 -26.4(5) . . . . ?
C1 C2 C7 C8 -77.8(4) . . . . ?
C3 C2 C7 C8 100.3(4) . . . . ?
C5 C6 C10 C11 -103.5(4) . . . . ?
C1 C6 C10 C11 73.4(4) . . . . ?
C5 C6 C10 C12 21.5(5) . . . . ?
C1 C6 C10 C12 -161.6(3) . . . . ?
N2 N1 C14 C15 -0.9(4) . . . . ?
N2 N1 C14 C13 -178.5(4) . . . . ?
N1 C14 C15 C16 0.1(4) . . . . ?
C13 C14 C15 C16 177.5(5) . . . . ?
N1 N2 C16 C15 -1.3(4) . . . . ?
N1 N2 C16 C17 179.9(4) . . . . ?
C14 C15 C16 N2 0.7(4) . . . . ?
C14 C15 C16 C17 179.3(5) . . . . ?
N3 N4 C19 C20 0.6(3) . . . . ?
N3 N4 C19 C18 -179.9(4) . . . . ?
N4 C19 C20 C21 0.3(4) . . . . ?
C18 C19 C20 C21 -179.2(4) . . . . ?
N4 N3 C21 C20 1.4(3) . . . . ?
N4 N3 C21 C22 -178.5(3) . . . . ?
C19 C20 C21 N3 -1.0(4) . . . . ?
C19 C20 C21 C22 178.9(4) . . . . ?
